data_2239126
loop_
_publ_author_name
'Arunakumar, D. B.'
'Nivedita, R. Desai'
'Sreenivasa, S.'
'Madan Kumar, S.'
'Lokanath, N. K.'
'Suchetan, P. A.'

_publ_section_title
;
 (1<i>Z</i>)-1-(1-Benzofuran-2-yl)ethanone oxime
;
_journal_issue 1
_journal_name_full 'Acta Crystallographica Section E'
_journal_page_first o40
_journal_paper_doi 10.1107/S1600536813033102
_journal_volume 70
_journal_year 2014
_chemical_formula_iupac 'C10 H9 N O2'
_chemical_formula_moiety 'C10 H9 N O2'
_chemical_formula_sum 'C10 H9 N O2'
_chemical_formula_weight 175.18
_chemical_melting_point 473
_chemical_name_systematic
;
(1<i>Z</i>)-1-(1-Benzofuran-2-yl)ethanone oxime
;
_space_group_IT_number 14
_symmetry_cell_setting monoclinic
_symmetry_space_group_name_Hall '-P 2ybc'
_symmetry_space_group_name_H-M 'P 1 21/c 1'
_atom_sites_solution_hydrogens geom
_atom_sites_solution_primary direct
_atom_sites_solution_secondary difmap
_audit_creation_method SHELXL-97
_cell_angle_alpha 90.00
_cell_angle_beta 96.178(6)
_cell_angle_gamma 90.00
_cell_formula_units_Z 4
_cell_length_a 9.5727(12)
_cell_length_b 4.7303(8)
_cell_length_c 18.756(2)
_cell_measurement_reflns_used 1331
_cell_measurement_temperature 293(2)
_cell_measurement_theta_max 64.6
_cell_measurement_theta_min 4.7
_cell_volume 844.4(2)
_computing_cell_refinement 'APEX2 and SAINT-Plus (Bruker, 2009)'
_computing_data_collection 'APEX2 (Bruker, 2009)'
_computing_data_reduction 'SAINT-Plus and XPREP (Bruker, 2009)'
_computing_molecular_graphics 'Mercury (Macrae <i>et al.</i>, 2008)'
_computing_publication_material 'SHELXL97 (Sheldrick, 2008)'
_computing_structure_refinement 'SHELXL97 (Sheldrick, 2008)'
_computing_structure_solution 'SHELXS97 (Sheldrick, 2008)'
_diffrn_ambient_temperature 293(2)
_diffrn_measured_fraction_theta_full 0.932
_diffrn_measured_fraction_theta_max 0.932
_diffrn_measurement_device_type 'Bruker APEXII CCD'
_diffrn_measurement_method '\f and \w scans'
_diffrn_radiation_monochromator graphite
_diffrn_radiation_source 'fine-focus sealed tube'
_diffrn_radiation_type CuK\a
_diffrn_radiation_wavelength 1.54178
_diffrn_reflns_av_R_equivalents 0.0188
_diffrn_reflns_av_sigmaI/netI 0.0236
_diffrn_reflns_limit_h_max 10
_diffrn_reflns_limit_h_min -11
_diffrn_reflns_limit_k_max 2
_diffrn_reflns_limit_k_min -5
_diffrn_reflns_limit_l_max 21
_diffrn_reflns_limit_l_min -20
_diffrn_reflns_number 2478
_diffrn_reflns_theta_full 64.60
_diffrn_reflns_theta_max 64.60
_diffrn_reflns_theta_min 4.65
_diffrn_standards_number 0
_exptl_absorpt_coefficient_mu 0.799
_exptl_absorpt_correction_T_max 0.839
_exptl_absorpt_correction_T_min 0.772
_exptl_absorpt_correction_type multi-scan
_exptl_absorpt_process_details '(SADABS; Bruker, 2009)'
_exptl_crystal_colour colourless
_exptl_crystal_density_diffrn 1.378
_exptl_crystal_density_method 'not measured'
_exptl_crystal_description prism
_exptl_crystal_F_000 368
_exptl_crystal_size_max 0.35
_exptl_crystal_size_mid 0.27
_exptl_crystal_size_min 0.22
_refine_diff_density_max 0.221
_refine_diff_density_min -0.398
_refine_ls_extinction_method none
_refine_ls_goodness_of_fit_ref 1.065
_refine_ls_hydrogen_treatment constr
_refine_ls_matrix_type full
_refine_ls_number_parameters 120
_refine_ls_number_reflns 1333
_refine_ls_number_restraints 0
_refine_ls_restrained_S_all 1.065
_refine_ls_R_factor_all 0.0652
_refine_ls_R_factor_gt 0.0621
_refine_ls_shift/su_max 0.000
_refine_ls_shift/su_mean 0.000
_refine_ls_structure_factor_coef Fsqd
_refine_ls_weighting_details 'calc w=1/[\s^2^(Fo^2^)+(0.1028P)^2^+0.2023P] where P=(Fo^2^+2Fc^2^)/3'
_refine_ls_weighting_scheme calc
_refine_ls_wR_factor_gt 0.1431
_refine_ls_wR_factor_ref 0.1464
_reflns_number_gt 1199
_reflns_number_total 1333
_reflns_threshold_expression I>2\s(I)
_cod_data_source_file hb7169sup1.cif
_cod_data_source_block I
_cod_original_sg_symbol_H-M 'P 21/c'
_cod_database_code 2239126
_cod_database_fobs_code 2239126

loop_
_symmetry_equiv_pos_as_xyz
'x, y, z'
'-x, y+1/2, -z+1/2'
'-x, -y, -z'
'x, -y-1/2, z-1/2'

loop_
_atom_site_type_symbol
_atom_site_label
_atom_site_fract_x
_atom_site_fract_y
_atom_site_fract_z
_atom_site_U_iso_or_equiv
_atom_site_adp_type
_atom_site_calc_flag
_atom_site_refinement_flags
_atom_site_occupancy
_atom_site_symmetry_multiplicity
C C1 1.04643(18) 0.3538(4) 0.41182(10) 0.0348(5) Uani d . 1 1
C C2 1.06183(18) 0.5553(4) 0.35964(10) 0.0354(5) Uani d . 1 1
C C3 1.1963(2) 0.6670(5) 0.35443(12) 0.0458(6) Uani d . 1 1
H H3 1.2109 0.8023 0.3200 0.055 Uiso calc R 1 1
C C4 1.3051(2) 0.5706(5) 0.40151(12) 0.0464(6) Uani d . 1 1
H H4 1.3950 0.6408 0.3985 0.056 Uiso calc R 1 1
C C5 1.2848(2) 0.3703(5) 0.45370(12) 0.0473(6) Uani d . 1 1
H H5 1.3612 0.3125 0.4851 0.057 Uiso calc R 1 1
C C6 1.1547(2) 0.2556(5) 0.46007(12) 0.0464(6) Uani d . 1 1
H H6 1.1406 0.1206 0.4946 0.056 Uiso calc R 1 1
C C7 0.92452(19) 0.5946(4) 0.32240(10) 0.0377(5) Uani d . 1 1
H H7 0.9003 0.7176 0.2844 0.045 Uiso calc R 1 1
C C8 0.83702(18) 0.4191(4) 0.35294(9) 0.0318(5) Uani d . 1 1
C C9 0.68805(17) 0.3508(4) 0.34237(9) 0.0312(5) Uani d . 1 1
C C10 0.63408(19) 0.1283(5) 0.38897(11) 0.0402(5) Uani d . 1 1
H H10A 0.5356 0.0996 0.3752 0.060 Uiso calc R 1 1
H H10B 0.6482 0.1879 0.4381 0.060 Uiso calc R 1 1
H H10C 0.6838 -0.0453 0.3835 0.060 Uiso calc R 1 1
N N1 0.59615(15) 0.4690(3) 0.29671(8) 0.0351(4) Uani d . 1 1
O O1 0.90954(12) 0.2666(3) 0.40845(7) 0.0375(4) Uani d . 1 1
O O2 0.65313(13) 0.6771(3) 0.25538(7) 0.0417(4) Uani d . 1 1
H H2 0.5897 0.7764 0.2361 0.063 Uiso calc R 1 1

loop_
_atom_site_aniso_label
_atom_site_aniso_U_11
_atom_site_aniso_U_22
_atom_site_aniso_U_33
_atom_site_aniso_U_12
_atom_site_aniso_U_13
_atom_site_aniso_U_23
C1 0.0229(9) 0.0405(11) 0.0394(10) -0.0014(7) -0.0031(7) -0.0013(8)
C2 0.0281(9) 0.0408(11) 0.0362(9) -0.0008(7) -0.0014(7) -0.0015(8)
C3 0.0338(10) 0.0546(14) 0.0491(12) -0.0073(9) 0.0052(8) 0.0056(10)
C4 0.0256(9) 0.0568(14) 0.0560(12) -0.0056(8) 0.0009(8) -0.0058(10)
C5 0.0294(10) 0.0572(14) 0.0526(12) 0.0018(9) -0.0084(8) -0.0023(10)
C6 0.0316(11) 0.0553(14) 0.0497(12) -0.0009(9) -0.0075(8) 0.0113(10)
C7 0.0312(10) 0.0441(11) 0.0361(9) -0.0003(8) -0.0036(7) 0.0064(8)
C8 0.0275(9) 0.0341(10) 0.0318(9) 0.0022(7) -0.0059(7) -0.0009(7)
C9 0.0255(9) 0.0332(10) 0.0332(9) 0.0006(7) -0.0041(7) -0.0045(7)
C10 0.0317(10) 0.0418(12) 0.0455(11) -0.0051(8) -0.0034(8) 0.0028(8)
N1 0.0286(8) 0.0373(10) 0.0376(8) -0.0004(6) -0.0043(6) -0.0024(6)
O1 0.0254(7) 0.0431(9) 0.0417(8) -0.0027(5) -0.0068(5) 0.0092(6)
O2 0.0326(7) 0.0471(9) 0.0432(8) 0.0027(6) -0.0059(6) 0.0107(6)

loop_
_atom_type_symbol
_atom_type_description
_atom_type_scat_dispersion_real
_atom_type_scat_dispersion_imag
_atom_type_scat_source
C C 0.0181 0.0091 'International Tables Vol C Tables 4.2.6.8 and 6.1.1.4'
H H 0.0000 0.0000 'International Tables Vol C Tables 4.2.6.8 and 6.1.1.4'
N N 0.0311 0.0180 'International Tables Vol C Tables 4.2.6.8 and 6.1.1.4'
O O 0.0492 0.0322 'International Tables Vol C Tables 4.2.6.8 and 6.1.1.4'

loop_
_geom_angle_atom_site_label_1
_geom_angle_atom_site_label_2
_geom_angle_atom_site_label_3
_geom_angle
O1 C1 C6 125.18(18)
O1 C1 C2 110.42(15)
C6 C1 C2 124.40(17)
C1 C2 C3 118.42(17)
C1 C2 C7 105.77(16)
C3 C2 C7 135.81(19)
C4 C3 C2 118.0(2)
C4 C3 H3 121.0
C2 C3 H3 121.0
C3 C4 C5 121.75(18)
C3 C4 H4 119.1
C5 C4 H4 119.1
C6 C5 C4 121.77(19)
C6 C5 H5 119.1
C4 C5 H5 119.1
C5 C6 C1 115.7(2)
C5 C6 H6 122.2
C1 C6 H6 122.2
C8 C7 C2 106.98(17)
C8 C7 H7 126.5
C2 C7 H7 126.5
C7 C8 O1 110.76(15)
C7 C8 C9 136.28(17)
O1 C8 C9 112.96(15)
N1 C9 C8 125.71(18)
N1 C9 C10 116.12(15)
C8 C9 C10 118.16(15)
C9 C10 H10A 109.5
C9 C10 H10B 109.5
H10A C10 H10B 109.5
C9 C10 H10C 109.5
H10A C10 H10C 109.5
H10B C10 H10C 109.5
C9 N1 O2 113.26(14)
C1 O1 C8 106.06(14)
N1 O2 H2 109.5

loop_
_geom_bond_atom_site_label_1
_geom_bond_atom_site_label_2
_geom_bond_distance
C1 O1 1.369(2)
C1 C6 1.381(3)
C1 C2 1.385(3)
C2 C3 1.404(3)
C2 C7 1.433(3)
C3 C4 1.370(3)
C3 H3 0.9300
C4 C5 1.391(3)
C4 H4 0.9300
C5 C6 1.375(3)
C5 H5 0.9300
C6 H6 0.9300
C7 C8 1.350(3)
C7 H7 0.9300
C8 O1 1.390(2)
C8 C9 1.455(2)
C9 N1 1.288(2)
C9 C10 1.495(3)
C10 H10A 0.9600
C10 H10B 0.9600
C10 H10C 0.9600
N1 O2 1.400(2)
O2 H2 0.8200

loop_
_geom_hbond_atom_site_label_D
_geom_hbond_atom_site_label_H
_geom_hbond_atom_site_label_A
_geom_hbond_site_symmetry_A
_geom_hbond_distance_DH
_geom_hbond_distance_HA
_geom_hbond_distance_DA
_geom_hbond_angle_DHA
O2 H2 N1 2_655 0.82 2.03 2.838(2) 166

loop_
_geom_torsion_atom_site_label_1
_geom_torsion_atom_site_label_2
_geom_torsion_atom_site_label_3
_geom_torsion_atom_site_label_4
_geom_torsion
O1 C1 C2 C3 -179.18(17)
C6 C1 C2 C3 0.6(3)
O1 C1 C2 C7 0.5(2)
C6 C1 C2 C7 -179.7(2)
C1 C2 C3 C4 -0.1(3)
C7 C2 C3 C4 -179.7(2)
C2 C3 C4 C5 -0.6(3)
C3 C4 C5 C6 1.0(4)
C4 C5 C6 C1 -0.5(3)
O1 C1 C6 C5 179.47(19)
C2 C1 C6 C5 -0.3(3)
C1 C2 C7 C8 -0.3(2)
C3 C2 C7 C8 179.2(2)
C2 C7 C8 O1 0.1(2)
C2 C7 C8 C9 -179.9(2)
C7 C8 C9 N1 -3.0(4)
O1 C8 C9 N1 177.02(16)
C7 C8 C9 C10 178.2(2)
O1 C8 C9 C10 -1.7(2)
C8 C9 N1 O2 0.6(3)
C10 C9 N1 O2 179.33(15)
C6 C1 O1 C8 179.8(2)
C2 C1 O1 C8 -0.4(2)
C7 C8 O1 C1 0.2(2)
C9 C8 O1 C1 -179.84(14)
